data_7013386
loop_
_publ_author_name
'Irene Ara'
'Juan Forni\'es'
'Violeta Sicilia'
'Pablo Villarroya'

_publ_section_title
;
 Synthesis and characterisation of new binuclear complexes containing a
 relatively strong Pt to Hg donor bond. Molecular structure of complex
 [Pt(C^P)(\m-O2CCH3)2Hg(O2CCH3)]
;
_journal_issue 22
_journal_name_full 'Dalton Trans.'
_journal_page_first 4238
_journal_page_last 4242
_journal_paper_doi 10.1039/b307375k
_journal_year 2003
_chemical_formula_sum 'C27 H29 Hg O6 P Pt'
_chemical_formula_weight 876.15
_chemical_name_systematic
;
?
;
_space_group_IT_number 14
_symmetry_cell_setting monoclinic
_symmetry_space_group_name_Hall '-P 2ybc'
_symmetry_space_group_name_H-M 'P 1 21/c 1'
_atom_sites_solution_hydrogens geom
_atom_sites_solution_primary direct
_atom_sites_solution_secondary difmap
_audit_creation_method SHELXL
_cell_angle_alpha 90.00
_cell_angle_beta 93.50(1)
_cell_angle_gamma 90.00
_cell_formula_units_Z 4
_cell_length_a 15.579(1)
_cell_length_b 12.105(1)
_cell_length_c 14.832(1)
_cell_measurement_reflns_used 90
_cell_measurement_temperature 173(2)
_cell_measurement_theta_max 12.5
_cell_measurement_theta_min 12.0
_cell_volume 2791.9(3)
_computing_structure_refinement 'SHELXL-93 (Sheldrick, 1993)'
_computing_structure_solution 'SHELXS-86 (Sheldrick, 1990)'
_diffrn_ambient_temperature 173(2)
_diffrn_measurement_device 'Siemens P4 four-cicle automated diffractometer'
_diffrn_measurement_method \w/2\q
_diffrn_radiation_monochromator graphite
_diffrn_radiation_source 'fine-focus sealed tube'
_diffrn_radiation_type MoK\a
_diffrn_radiation_wavelength 0.71073
_diffrn_reflns_av_R_equivalents 0.0306
_diffrn_reflns_av_sigmaI/netI 0.0565
_diffrn_reflns_limit_h_max 18
_diffrn_reflns_limit_h_min -18
_diffrn_reflns_limit_k_max 11
_diffrn_reflns_limit_k_min -14
_diffrn_reflns_limit_l_max 17
_diffrn_reflns_limit_l_min 0
_diffrn_reflns_number 6760
_diffrn_reflns_theta_max 25.00
_diffrn_reflns_theta_min 2.13
_diffrn_standards_decay_% 'no decay observed'
_exptl_absorpt_coefficient_mu 10.593
_exptl_absorpt_correction_T_max 0.902
_exptl_absorpt_correction_T_min 0.641
_exptl_absorpt_correction_type psi-scan
_exptl_crystal_colour 'pale yellow'
_exptl_crystal_density_diffrn 2.084
_exptl_crystal_description 'irregular block'
_exptl_crystal_F_000 1648
_exptl_crystal_size_max 0.40
_exptl_crystal_size_mid 0.36
_exptl_crystal_size_min 0.30
_refine_diff_density_max 1.902
_refine_diff_density_min -1.729
_refine_diff_density_rms 0.213
_refine_ls_extinction_method none
_refine_ls_goodness_of_fit_all 1.034
_refine_ls_goodness_of_fit_obs 1.087
_refine_ls_matrix_type full
_refine_ls_number_parameters 325
_refine_ls_number_reflns 4529
_refine_ls_number_restraints 0
_refine_ls_restrained_S_all 1.047
_refine_ls_restrained_S_obs 1.087
_refine_ls_R_factor_all 0.0700
_refine_ls_R_factor_obs 0.0432
_refine_ls_shift/esd_max -0.001
_refine_ls_shift/esd_mean 0.000
_refine_ls_structure_factor_coef Fsqd
_refine_ls_weighting_details 'w=1/[\s^2^(Fo^2^)+(0.0592P)^2^+0.0000P] where P=(Fo^2^+2Fc^2^)/3'
_refine_ls_weighting_scheme calc
_refine_ls_wR_factor_all 0.1071
_refine_ls_wR_factor_obs 0.0957
_reflns_number_observed 3681
_reflns_number_total 4880
_reflns_observed_criterion >2sigma(I)
_cod_data_source_file b307375k.txt
_cod_data_source_block ia47
_cod_depositor_comments
;
The following automatic conversions were performed:

'_exptl_absorpt_correction_type' tag value 'psi-scans' was replaced
with 'psi-scan' value.

Automatic conversion script
Id: cif_fix_values 1646 2011-03-28 12:23:43Z adriana 

The following automatic conversions were performed:

'_refine_ls_weighting_scheme' value 'calc
w=1/[\s^2^(Fo^2^)+(0.0592P)^2^+0.0000P] where P=(Fo^2^+2Fc^2^)/3' was
changed to 'calc'. New tag '_refine_ls_weighting_details' was
created. The value of the new tag was set to
'w=1/[\s^2^(Fo^2^)+(0.0592P)^2^+0.0000P] where P=(Fo^2^+2Fc^2^)/3'.

Automatic conversion script
Id: cif_fix_values 3143 2015-03-26 13:38:13Z robertas 
;
_cod_original_sg_symbol_H-M P2(1)/c
_cod_database_code 7013386

loop_
_symmetry_equiv_pos_as_xyz
'x, y, z'
'-x, y+1/2, -z+1/2'
'-x, -y, -z'
'x, -y-1/2, z-1/2'

loop_
_atom_site_aniso_label
_atom_site_aniso_U_11
_atom_site_aniso_U_22
_atom_site_aniso_U_33
_atom_site_aniso_U_23
_atom_site_aniso_U_13
_atom_site_aniso_U_12
Hg1 0.0391(3) 0.0257(2) 0.0264(2) 0.0061(2) -0.0036(2) 0.0035(2)
Pt1 0.0304(2) 0.0182(2) 0.0209(2) -0.0004(2) -0.0035(2) 0.0021(2)
P1 0.0281(14) 0.0215(13) 0.0240(15) -0.0039(11) -0.0024(12) -0.0011(11)
O1 0.043(5) 0.028(4) 0.039(5) 0.000(4) -0.014(4) 0.002(3)
O2 0.058(5) 0.028(4) 0.028(4) -0.010(4) -0.002(4) 0.002(4)
O3 0.041(5) 0.050(5) 0.041(5) 0.019(4) 0.007(4) 0.013(4)
O4 0.047(4) 0.027(4) 0.023(4) 0.004(3) -0.003(3) 0.001(4)
O5 0.044(5) 0.033(4) 0.037(5) 0.013(4) 0.001(4) 0.009(4)
O6 0.031(4) 0.051(5) 0.058(6) 0.014(5) 0.001(4) 0.007(4)
C1 0.028(6) 0.036(7) 0.043(8) -0.015(6) 0.004(5) -0.001(5)
C2 0.051(8) 0.044(7) 0.049(8) -0.027(6) -0.016(7) -0.005(6)
C3 0.032(6) 0.040(7) 0.030(6) 0.006(5) -0.008(5) -0.001(5)
C4 0.032(6) 0.059(8) 0.047(8) 0.006(7) 0.006(6) 0.010(6)
C5 0.030(6) 0.025(5) 0.033(7) 0.003(5) -0.002(5) 0.004(5)
C6 0.053(8) 0.065(9) 0.036(8) 0.020(7) -0.001(6) 0.005(7)
C7 0.028(5) 0.024(5) 0.025(6) -0.001(5) -0.011(5) 0.004(4)
C8 0.038(6) 0.033(6) 0.023(6) 0.002(5) -0.004(5) 0.002(5)
C9 0.060(8) 0.042(7) 0.013(6) 0.005(5) 0.001(5) 0.022(6)
C10 0.033(6) 0.041(7) 0.039(7) 0.001(6) 0.002(5) 0.004(5)
C11 0.031(6) 0.025(5) 0.028(6) 0.006(5) -0.008(5) -0.001(5)
C12 0.028(6) 0.017(5) 0.028(6) 0.003(4) -0.009(5) 0.010(4)
C13 0.041(6) 0.024(5) 0.019(6) 0.010(5) -0.006(5) 0.001(5)
C14 0.028(6) 0.028(6) 0.027(6) -0.005(5) -0.005(5) 0.002(5)
C15 0.034(6) 0.036(6) 0.037(7) -0.008(6) -0.016(5) 0.006(5)
C16 0.062(9) 0.039(7) 0.043(8) -0.004(6) -0.008(7) 0.010(6)
C17 0.048(8) 0.060(9) 0.064(10) -0.019(8) -0.016(7) 0.024(7)
C18 0.022(6) 0.075(10) 0.074(11) -0.029(9) -0.010(7) 0.005(6)
C19 0.046(7) 0.048(7) 0.038(7) -0.020(6) 0.018(6) -0.008(6)
C20 0.035(7) 0.083(11) 0.060(10) -0.015(8) 0.006(7) -0.013(7)
C21 0.046(7) 0.014(5) 0.044(7) 0.004(5) 0.003(6) 0.004(5)
C22 0.077(10) 0.022(6) 0.057(9) 0.009(6) -0.014(8) -0.003(6)
C23 0.116(14) 0.034(8) 0.088(14) -0.010(8) -0.034(12) -0.014(8)
C24 0.115(14) 0.031(7) 0.063(11) -0.005(8) 0.001(10) -0.002(8)
C25 0.062(8) 0.029(6) 0.047(8) 0.029(6) 0.005(7) 0.008(6)
C26 0.046(7) 0.029(6) 0.028(6) 0.005(5) 0.010(5) -0.002(5)
C27 0.064(9) 0.053(8) 0.047(8) 0.012(7) -0.007(7) -0.014(7)

loop_
_atom_site_label
_atom_site_type_symbol
_atom_site_fract_x
_atom_site_fract_y
_atom_site_fract_z
_atom_site_U_iso_or_equiv
_atom_site_thermal_displace_type
_atom_site_occupancy
_atom_site_calc_flag
_atom_site_refinement_flags
_atom_site_disorder_group
Hg1 Hg 0.26606(3) -0.04460(3) 0.39676(3) 0.03065(14) Uani 1 d . .
Pt1 Pt 0.19139(3) 0.11993(3) 0.30904(3) 0.02338(13) Uani 1 d . .
P1 P 0.2213(2) 0.2409(2) 0.4194(2) 0.0247(6) Uani 1 d . .
O1 O 0.1788(5) -0.1473(6) 0.2869(5) 0.037(2) Uani 1 d . .
O2 O 0.1492(5) 0.0078(6) 0.2111(5) 0.038(2) Uani 1 d . .
O3 O 0.3698(5) -0.0125(7) 0.2912(6) 0.044(2) Uani 1 d . .
O4 O 0.3016(5) 0.1368(6) 0.2319(5) 0.032(2) Uani 1 d . .
O5 O 0.3274(5) -0.1506(6) 0.4933(6) 0.038(2) Uani 1 d . .
O6 O 0.2141(5) -0.1002(7) 0.5672(6) 0.047(2) Uani 1 d . .
C1 C 0.1481(7) -0.0955(10) 0.2199(9) 0.036(3) Uani 1 d . .
C2 C 0.1056(8) -0.1570(10) 0.1409(9) 0.049(3) Uani 1 d . .
H2A H 0.1073(8) -0.2347(10) 0.1535(9) 0.073 Uiso 1 d R .
H2B H 0.0469(8) -0.1334(10) 0.1315(9) 0.073 Uiso 1 d R .
H2C H 0.1356(8) -0.1424(10) 0.0875(9) 0.073 Uiso 1 d R .
C3 C 0.3634(7) 0.0669(9) 0.2375(8) 0.034(3) Uani 1 d . .
C4 C 0.4328(7) 0.0835(11) 0.1723(9) 0.046(3) Uani 1 d . .
H4A H 0.4760(7) 0.0275(11) 0.1821(9) 0.069 Uiso 1 d R .
H4B H 0.4081(7) 0.0783(11) 0.1116(9) 0.069 Uiso 1 d R .
H4C H 0.4584(7) 0.1549(11) 0.1816(9) 0.069 Uiso 1 d R .
C5 C 0.2829(7) -0.1479(8) 0.5623(8) 0.029(2) Uani 1 d . .
C6 C 0.3212(8) -0.2124(12) 0.6439(8) 0.052(3) Uani 1 d . .
H6A H 0.2784(8) -0.2217(12) 0.6871(8) 0.077 Uiso 1 d R .
H6B H 0.3406(8) -0.2834(12) 0.6251(8) 0.077 Uiso 1 d R .
H6C H 0.3689(8) -0.1715(12) 0.6710(8) 0.077 Uiso 1 d R .
C7 C 0.1254(6) 0.2384(8) 0.4826(7) 0.026(2) Uani 1 d . .
C8 C 0.1117(7) 0.3096(9) 0.5541(7) 0.032(3) Uani 1 d . .
H8A H 0.1553(7) 0.3617(9) 0.5736(7) 0.038 Uiso 1 d R .
C9 C 0.0333(8) 0.3046(10) 0.5970(7) 0.038(3) Uani 1 d . .
H9A H 0.0217(8) 0.3536(10) 0.6456(7) 0.046 Uiso 1 d R .
C10 C -0.0264(7) 0.2257(9) 0.5665(8) 0.038(3) Uani 1 d . .
H10A H -0.0799(7) 0.2206(9) 0.5951(8) 0.045 Uiso 1 d R .
C11 C -0.0127(7) 0.1554(8) 0.4972(7) 0.028(2) Uani 1 d . .
H11A H -0.0542(7) 0.0995(8) 0.4797(7) 0.034 Uiso 1 d R .
C12 C 0.0641(6) 0.1645(8) 0.4514(7) 0.025(2) Uani 1 d . .
C13 C 0.0786(7) 0.0963(8) 0.3692(7) 0.028(2) Uani 1 d . .
H13A H 0.0752(7) 0.0200(8) 0.3858(7) 0.034 Uiso 1 d R .
H13B H 0.0322(7) 0.1106(8) 0.3252(7) 0.034 Uiso 1 d R .
C14 C 0.3119(6) 0.1978(9) 0.4960(7) 0.028(2) Uani 1 d . .
C15 C 0.2939(7) 0.1474(9) 0.5761(8) 0.036(3) Uani 1 d . .
H15A H 0.2349(7) 0.1420(9) 0.5911(8) 0.044 Uiso 1 d R .
C16 C 0.3580(8) 0.1020(10) 0.6343(9) 0.048(3) Uani 1 d . .
H16A H 0.3443(8) 0.0694(10) 0.6905(9) 0.058 Uiso 1 d R .
C17 C 0.4399(9) 0.1078(12) 0.6097(11) 0.058(4) Uani 1 d . .
H17A H 0.4847(9) 0.0767(12) 0.6490(11) 0.070 Uiso 1 d R .
C18 C 0.4608(8) 0.1575(12) 0.5303(11) 0.058(4) Uani 1 d . .
H18A H 0.5200(8) 0.1600(12) 0.5157(11) 0.069 Uiso 1 d R .
C19 C 0.3982(8) 0.2023(11) 0.4704(8) 0.043(3) Uani 1 d . .
C20 C 0.4247(8) 0.2600(13) 0.3860(9) 0.059(4) Uani 1 d . .
H20A H 0.4856(8) 0.2526(13) 0.3813(9) 0.089 Uiso 1 d R .
H20B H 0.3949(8) 0.2271(13) 0.3343(9) 0.089 Uiso 1 d R .
H20C H 0.4099(8) 0.3368(13) 0.3889(9) 0.089 Uiso 1 d R .
C21 C 0.2361(7) 0.3878(8) 0.3936(8) 0.035(3) Uani 1 d . .
C22 C 0.2886(9) 0.4490(9) 0.4557(10) 0.053(4) Uani 1 d . .
H22A H 0.3158(9) 0.4129(9) 0.5074(10) 0.064 Uiso 1 d R .
C23 C 0.2999(12) 0.5605(12) 0.4439(12) 0.081(6) Uani 1 d . .
H23A H 0.3397(12) 0.6024(12) 0.4821(12) 0.097 Uiso 1 d R .
C24 C 0.2540(11) 0.6103(12) 0.3707(11) 0.070(5) Uani 1 d . .
H24A H 0.2602(11) 0.6883(12) 0.3617(11) 0.084 Uiso 1 d R .
C25 C 0.2010(8) 0.5537(10) 0.3127(9) 0.046(3) Uani 1 d . .
H25A H 0.1692(8) 0.5915(10) 0.2646(9) 0.055 Uiso 1 d R .
C26 C 0.1915(7) 0.4395(9) 0.3230(8) 0.034(3) Uani 1 d . .
C27 C 0.1307(9) 0.3793(11) 0.2575(9) 0.055(4) Uani 1 d . .
H27A H 0.1306(9) 0.3022(11) 0.2725(9) 0.082 Uiso 1 d R .
H27B H 0.0738(9) 0.4087(11) 0.2611(9) 0.082 Uiso 1 d R .
H27C H 0.1487(9) 0.3884(11) 0.1972(9) 0.082 Uiso 1 d R .

loop_
_atom_type_symbol
_atom_type_description
_atom_type_scat_dispersion_real
_atom_type_scat_dispersion_imag
_atom_type_scat_source
C C 0.0033 0.0016 'International Tables Vol C Tables 4.2.6.8 and 6.1.1.4'
H H 0.0000 0.0000 'International Tables Vol C Tables 4.2.6.8 and 6.1.1.4'
O O 0.0106 0.0060 'International Tables Vol C Tables 4.2.6.8 and 6.1.1.4'
P P 0.1023 0.0942 'International Tables Vol C Tables 4.2.6.8 and 6.1.1.4'
Pt Pt -1.7033 8.3905 'International Tables Vol C Tables 4.2.6.8 and 6.1.1.4'
Hg Hg -2.3894 9.2266 'International Tables Vol C Tables 4.2.6.8 and 6.1.1.4'

loop_
_geom_angle_atom_site_label_1
_geom_angle_atom_site_label_2
_geom_angle_atom_site_label_3
_geom_angle
_geom_angle_site_symmetry_1
_geom_angle_site_symmetry_3
_geom_angle_publ_flag
O5 Hg1 O3 104.6(3) . . ?
O5 Hg1 O1 111.1(3) . . ?
O3 Hg1 O1 91.0(3) . . ?
O5 Hg1 Pt1 166.4(2) . . ?
O3 Hg1 Pt1 81.1(2) . . ?
O1 Hg1 Pt1 80.8(2) . . ?
O5 Hg1 C5 26.3(3) . . ?
O3 Hg1 C5 129.6(3) . . ?
O1 Hg1 C5 112.9(3) . . ?
Pt1 Hg1 C5 143.7(2) . . ?
C13 Pt1 O2 88.3(4) . . ?
C13 Pt1 O4 173.2(3) . . ?
O2 Pt1 O4 85.3(3) . . ?
C13 Pt1 P1 85.2(3) . . ?
O2 Pt1 P1 173.3(2) . . ?
O4 Pt1 P1 101.1(2) . . ?
C13 Pt1 Hg1 92.6(3) . . ?
O2 Pt1 Hg1 87.9(2) . . ?
O4 Pt1 Hg1 89.5(2) . . ?
P1 Pt1 Hg1 93.92(7) . . ?
C7 P1 C14 107.7(5) . . ?
C7 P1 C21 104.0(5) . . ?
C14 P1 C21 107.6(5) . . ?
C7 P1 Pt1 103.2(3) . . ?
C14 P1 Pt1 112.8(3) . . ?
C21 P1 Pt1 120.5(4) . . ?
C1 O1 Hg1 117.0(7) . . ?
C1 O2 Pt1 125.8(8) . . ?
C3 O3 Hg1 121.4(7) . . ?
C3 O4 Pt1 121.9(7) . . ?
C5 O5 Hg1 106.5(6) . . ?
O1 C1 O2 125.2(11) . . ?
O1 C1 C2 120.1(11) . . ?
O2 C1 C2 114.7(11) . . ?
O3 C3 O4 125.5(11) . . ?
O3 C3 C4 118.7(10) . . ?
O4 C3 C4 115.8(10) . . ?
O6 C5 O5 125.7(10) . . ?
O6 C5 C6 119.6(11) . . ?
O5 C5 C6 114.7(9) . . ?
O6 C5 Hg1 78.6(7) . . ?
O5 C5 Hg1 47.2(5) . . ?
C6 C5 Hg1 161.5(8) . . ?
C12 C7 C8 121.7(10) . . ?
C12 C7 P1 114.6(8) . . ?
C8 C7 P1 123.6(8) . . ?
C7 C8 C9 119.6(10) . . ?
C10 C9 C8 117.5(10) . . ?
C11 C10 C9 122.9(11) . . ?
C10 C11 C12 119.3(10) . . ?
C7 C12 C11 118.8(10) . . ?
C7 C12 C13 119.9(10) . . ?
C11 C12 C13 121.4(9) . . ?
C12 C13 Pt1 117.1(7) . . ?
C15 C14 C19 119.6(10) . . ?
C15 C14 P1 118.0(8) . . ?
C19 C14 P1 121.9(9) . . ?
C14 C15 C16 122.1(12) . . ?
C17 C16 C15 117.8(14) . . ?
C16 C17 C18 122.0(13) . . ?
C17 C18 C19 121.5(12) . . ?
C18 C19 C14 116.9(12) . . ?
C18 C19 C20 119.5(12) . . ?
C14 C19 C20 123.4(12) . . ?
C26 C21 C22 120.5(10) . . ?
C26 C21 P1 122.4(9) . . ?
C22 C21 P1 116.7(9) . . ?
C23 C22 C21 120.6(13) . . ?
C22 C23 C24 117.3(14) . . ?
C25 C24 C23 122.8(13) . . ?
C24 C25 C26 119.9(12) . . ?
C21 C26 C25 118.8(11) . . ?
C21 C26 C27 122.8(10) . . ?
C25 C26 C27 118.4(11) . . ?

loop_
_geom_bond_atom_site_label_1
_geom_bond_atom_site_label_2
_geom_bond_distance
_geom_bond_site_symmetry_2
_geom_bond_publ_flag
Hg1 O5 2.107(7) . ?
Hg1 O3 2.350(8) . ?
Hg1 O1 2.404(7) . ?
Hg1 Pt1 2.6131(6) . ?
Hg1 C5 2.753(11) . ?
Pt1 C13 2.039(10) . ?
Pt1 O2 2.066(7) . ?
Pt1 O4 2.131(8) . ?
Pt1 P1 2.224(3) . ?
P1 C7 1.812(11) . ?
P1 C14 1.834(10) . ?
P1 C21 1.837(10) . ?
O1 C1 1.246(14) . ?
O2 C1 1.258(14) . ?
O3 C3 1.248(13) . ?
O4 C3 1.280(12) . ?
O5 C5 1.271(13) . ?
O6 C5 1.224(12) . ?
C1 C2 1.507(15) . ?
C3 C4 1.51(2) . ?
C5 C6 1.531(15) . ?
C7 C12 1.369(14) . ?
C7 C8 1.393(14) . ?
C8 C9 1.41(2) . ?
C9 C10 1.39(2) . ?
C10 C11 1.362(15) . ?
C11 C12 1.415(15) . ?
C12 C13 1.500(14) . ?
C14 C15 1.38(2) . ?
C14 C19 1.420(15) . ?
C15 C16 1.39(2) . ?
C16 C17 1.35(2) . ?
C17 C18 1.38(2) . ?
C18 C19 1.39(2) . ?
C19 C20 1.51(2) . ?
C21 C26 1.37(2) . ?
C21 C22 1.40(2) . ?
C22 C23 1.37(2) . ?
C23 C24 1.40(2) . ?
C24 C25 1.34(2) . ?
C25 C26 1.40(2) . ?
C26 C27 1.50(2) . ?
